data_1548396
loop_
_publ_author_name
'Feng, Rui'
'Jia, Yan-Yuan'
'Li, Zhao-Yang'
'Chang, Ze'
'Bu, Xian-He'

_publ_section_title
;
 Enhancing the stability and porosity of penetrated metal-organic
 frameworks through the insertion of coordination sites.
;
_journal_issue 4
_journal_name_full 'Chemical science'
_journal_page_first 950
_journal_page_last 955
_journal_paper_doi 10.1039/c7sc04192f
_journal_volume 9
_journal_year 2018
_chemical_formula_sum 'C28 H30 N4 Ni2 O15 S'
_chemical_formula_weight 812.00
_chemical_properties_physical Heat-sensitive
_space_group_crystal_system cubic
_space_group_IT_number 206
_space_group_name_Hall '-I 2b 2c 3'
_space_group_name_H-M_alt 'I a -3'
_symmetry_space_group_name_Hall '-I 2b 2c 3'
_symmetry_space_group_name_H-M 'I a -3'
_atom_sites_solution_hydrogens mixed
_audit_creation_method SHELXL-2016/6
_audit_update_record
;
2017-09-25 deposited with the CCDC.
2017-12-05 downloaded from the CCDC.
;
_cell_angle_alpha 90
_cell_angle_beta 90
_cell_angle_gamma 90
_cell_formula_units_Z 48
_cell_length_a 39.7584(2)
_cell_length_b 39.7584(2)
_cell_length_c 39.7584(2)
_cell_measurement_reflns_used 5610
_cell_measurement_temperature 293(2)
_cell_measurement_theta_max 75.2920
_cell_measurement_theta_min 4.1440
_cell_volume 62847.3(5)
_computing_structure_refinement 'SHELXL-2016/6 (Sheldrick, 2016)'
_diffrn_ambient_temperature 293(2)
_diffrn_measured_fraction_theta_full 0.998
_diffrn_measured_fraction_theta_max 0.977
_diffrn_measurement_device_type 'SuperNova, Dual, Cu at zero, Atlas'
_diffrn_radiation_type CuK\a
_diffrn_radiation_wavelength 1.54178
_diffrn_reflns_av_R_equivalents 0.0449
_diffrn_reflns_av_unetI/netI 0.0575
_diffrn_reflns_Laue_measured_fraction_full 0.998
_diffrn_reflns_Laue_measured_fraction_max 0.977
_diffrn_reflns_limit_h_max 49
_diffrn_reflns_limit_h_min -31
_diffrn_reflns_limit_k_max 42
_diffrn_reflns_limit_k_min -33
_diffrn_reflns_limit_l_max 48
_diffrn_reflns_limit_l_min -21
_diffrn_reflns_number 28035
_diffrn_reflns_point_group_measured_fraction_full 0.998
_diffrn_reflns_point_group_measured_fraction_max 0.977
_diffrn_reflns_theta_full 67.679
_diffrn_reflns_theta_max 76.453
_diffrn_reflns_theta_min 3.851
_exptl_absorpt_coefficient_mu 1.702
_exptl_crystal_colour green
_exptl_crystal_density_diffrn 1.030
_exptl_crystal_description block
_exptl_crystal_F_000 20064
_exptl_crystal_recrystallization_method 'Re-crystallisation from solvent: DMF, CH3CN and H2O'
_exptl_crystal_size_max 0.2
_exptl_crystal_size_mid 0.2
_exptl_crystal_size_min 0.2
_platon_squeeze_details
;
;
_refine_diff_density_max 2.091
_refine_diff_density_min -0.803
_refine_diff_density_rms 0.098
_refine_ls_extinction_method none
_refine_ls_goodness_of_fit_ref 1.022
_refine_ls_hydrogen_treatment mixed
_refine_ls_matrix_type full
_refine_ls_number_parameters 465
_refine_ls_number_reflns 10767
_refine_ls_number_restraints 1
_refine_ls_restrained_S_all 1.022
_refine_ls_R_factor_all 0.0900
_refine_ls_R_factor_gt 0.0721
_refine_ls_shift/su_max 0.028
_refine_ls_shift/su_mean 0.000
_refine_ls_structure_factor_coef Fsqd
_refine_ls_weighting_details 'w=1/[\s^2^(Fo^2^)+(0.1457P)^2^] where P=(Fo^2^+2Fc^2^)/3'
_refine_ls_weighting_scheme calc
_refine_ls_wR_factor_gt 0.1988
_refine_ls_wR_factor_ref 0.2155
_reflns_Friedel_coverage 0.000
_reflns_number_gt 7607
_reflns_number_total 10767
_reflns_threshold_expression 'I > 2\s(I)'
_cod_data_source_file c7sc04192f2.cif
_cod_data_source_block a
_cod_depositor_comments 'Adding full bibliography for 1548396--1548397.cif.'
_cod_original_cell_volume 62847.3(9)
_cod_database_code 1548396
_shelx_shelxl_version_number 2016/6
_shelx_space_group_comment
;
The symmetry employed for this shelxl refinement is uniquely defined
by the following loop, which should always be used as a source of
symmetry information in preference to the above space-group names.
They are only intended as comments.
;

loop_
_space_group_symop_operation_xyz
'x, y, z'
'-x+1/2, -y, z+1/2'
'-x, y+1/2, -z+1/2'
'x+1/2, -y+1/2, -z'
'z, x, y'
'z+1/2, -x+1/2, -y'
'-z+1/2, -x, y+1/2'
'-z, x+1/2, -y+1/2'
'y, z, x'
'-y, z+1/2, -x+1/2'
'y+1/2, -z+1/2, -x'
'-y+1/2, -z, x+1/2'
'x+1/2, y+1/2, z+1/2'
'-x+1, -y+1/2, z+1'
'-x+1/2, y+1, -z+1'
'x+1, -y+1, -z+1/2'
'z+1/2, x+1/2, y+1/2'
'z+1, -x+1, -y+1/2'
'-z+1, -x+1/2, y+1'
'-z+1/2, x+1, -y+1'
'y+1/2, z+1/2, x+1/2'
'-y+1/2, z+1, -x+1'
'y+1, -z+1, -x+1/2'
'-y+1, -z+1/2, x+1'
'-x, -y, -z'
'x-1/2, y, -z-1/2'
'x, -y-1/2, z-1/2'
'-x-1/2, y-1/2, z'
'-z, -x, -y'
'-z-1/2, x-1/2, y'
'z-1/2, x, -y-1/2'
'z, -x-1/2, y-1/2'
'-y, -z, -x'
'y, -z-1/2, x-1/2'
'-y-1/2, z-1/2, x'
'y-1/2, z, -x-1/2'
'-x+1/2, -y+1/2, -z+1/2'
'x, y+1/2, -z'
'x+1/2, -y, z'
'-x, y, z+1/2'
'-z+1/2, -x+1/2, -y+1/2'
'-z, x, y+1/2'
'z, x+1/2, -y'
'z+1/2, -x, y'
'-y+1/2, -z+1/2, -x+1/2'
'y+1/2, -z, x'
'-y, z, x+1/2'
'y, z+1/2, -x'

loop_
_atom_site_label
_atom_site_type_symbol
_atom_site_fract_x
_atom_site_fract_y
_atom_site_fract_z
_atom_site_U_iso_or_equiv
_atom_site_adp_type
_atom_site_occupancy
_atom_site_site_symmetry_order
_atom_site_calc_flag
_atom_site_refinement_flags_posn
_atom_site_refinement_flags_adp
Ni1 Ni 0.78647(2) 0.73461(2) 0.88544(2) 0.01823(15) Uani 1 1 d . .
Ni2 Ni 0.82538(2) 0.74291(2) 0.96363(2) 0.02544(16) Uani 1 1 d . .
S1 S 0.51299(3) 0.69224(5) 0.99762(3) 0.0716(5) Uani 1 1 d . .
O13 O 0.79210(7) 0.71853(6) 0.93452(6) 0.0254(5) Uani 1 1 d D .
O1 O 0.73500(6) 0.72413(7) 0.88758(6) 0.0311(5) Uani 1 1 d . .
O3 O 0.77876(7) 0.75227(7) 0.83700(6) 0.0354(6) Uani 1 1 d . .
H3A H 0.787407 0.770496 0.828578 0.053 Uiso 1 1 d R U
H3B H 0.766356 0.742608 0.821814 0.053 Uiso 1 1 d R U
O9 O 0.84422(9) 0.69712(7) 0.98095(7) 0.0463(7) Uani 1 1 d . .
O2 O 0.72859(8) 0.72155(17) 0.94312(8) 0.093(2) Uani 1 1 d . .
C17 C 0.71731(9) 0.72071(14) 0.91350(10) 0.0443(11) Uani 1 1 d . .
C19 C 0.65937(10) 0.71236(13) 0.93658(9) 0.0449(11) Uani 1 1 d . .
H19 H 0.668351 0.714804 0.958038 0.054 Uiso 1 1 calc R U
O8 O 0.79107(9) 0.75008(12) 1.00021(8) 0.0634(10) Uani 1 1 d . .
H8A H 0.775386 0.762669 0.992706 0.095 Uiso 1 1 d R U
H8B H 0.800414 0.759619 1.016961 0.095 Uiso 1 1 d R U
N4 N 0.60489(8) 0.70561(13) 0.96220(8) 0.0506(11) Uani 1 1 d . .
H4 H 0.614254 0.711657 0.980740 0.061 Uiso 1 1 calc R U
C23 C 0.68035(9) 0.71502(12) 0.90856(9) 0.0364(9) Uani 1 1 d . .
C27 C 0.54089(10) 0.71189(15) 1.05174(10) 0.0505(12) Uani 1 1 d . .
H27 H 0.544370 0.717435 1.074197 0.061 Uiso 1 1 calc R U
C28 C 0.66674(8) 0.71147(11) 0.87655(8) 0.0323(8) Uani 1 1 d . .
H28 H 0.680352 0.713807 0.857668 0.039 Uiso 1 1 calc R U
C31 C 0.55539(10) 0.70152(17) 0.99673(10) 0.0545(14) Uani 1 1 d . .
C32 C 0.56705(11) 0.71222(15) 1.02741(10) 0.0524(12) Uani 1 1 d . .
H32 H 0.589093 0.718784 1.031691 0.063 Uiso 1 1 calc R U
O27 O 0.55545(9) 0.68661(18) 0.93972(9) 0.107(2) Uani 1 1 d . .
C34 C 0.62516(9) 0.70607(14) 0.93274(10) 0.0438(10) Uani 1 1 d . .
C37 C 0.57206(11) 0.69643(18) 0.96357(11) 0.0625(17) Uani 1 1 d . .
C39 C 0.51080(10) 0.70292(15) 1.03958(9) 0.0478(11) Uani 1 1 d . .
C42 C 0.61185(9) 0.70203(14) 0.90089(9) 0.0450(11) Uani 1 1 d . .
H42 H 0.589029 0.697705 0.898123 0.054 Uiso 1 1 calc R U
C45 C 0.61644(10) 0.70157(13) 0.83873(9) 0.0407(9) Uani 1 1 d . .
C44 C 0.63290(9) 0.70446(12) 0.87290(8) 0.0376(9) Uani 1 1 d . .
O15 O 0.63396(5) 0.70740(6) 0.81324(5) 0.0245(4) Uani 1 1 d . .
O26 O 0.45200(8) 0.69678(13) 1.03831(8) 0.0651(12) Uani 1 1 d . .
O14 O 0.58564(8) 0.69423(16) 0.83893(8) 0.0860(18) Uani 1 1 d . .
N3 N 0.47641(8) 0.70612(12) 1.08883(8) 0.0487(10) Uani 1 1 d . .
H3 H 0.495425 0.705205 1.099101 0.058 Uiso 1 1 calc R U
C54 C 0.47676(10) 0.70137(14) 1.05496(10) 0.0472(11) Uani 1 1 d . .
C55 C 0.44746(9) 0.71246(13) 1.10873(10) 0.0421(10) Uani 1 1 d . .
C56 C 0.39390(9) 0.72916(10) 1.15066(9) 0.0327(8) Uani 1 1 d . .
H56 H 0.376216 0.735139 1.164754 0.039 Uiso 1 1 calc R U
C57 C 0.39147(8) 0.73441(11) 1.11638(9) 0.0341(8) Uani 1 1 d . .
C58 C 0.44953(10) 0.70651(13) 1.14298(10) 0.0417(10) Uani 1 1 d . .
H58 H 0.468816 0.696856 1.152034 0.050 Uiso 1 1 calc R U
C59 C 0.41824(9) 0.72595(13) 1.09502(9) 0.0415(10) Uani 1 1 d . .
H59 H 0.416468 0.729317 1.071943 0.050 Uiso 1 1 calc R U
C60 C 0.42272(10) 0.71499(12) 1.16385(9) 0.0388(9) Uani 1 1 d . .
C62 C 0.42464(9) 0.70887(11) 1.20096(9) 0.0374(9) Uani 1 1 d . .
C61 C 0.36000(9) 0.74994(11) 1.10194(9) 0.0318(7) Uani 1 1 d . .
O22 O 0.40230(7) 0.72203(7) 1.21851(6) 0.0321(5) Uani 1 1 d . .
O24 O 0.33586(6) 0.75390(7) 1.12098(6) 0.0297(5) Uani 1 1 d . .
O25 O 0.36147(8) 0.75811(12) 1.07150(8) 0.0630(12) Uani 1 1 d . .
O23 O 0.44843(9) 0.69042(14) 1.21126(8) 0.0811(16) Uani 1 1 d . .
O29 O 0.86080(11) 0.76432(9) 0.99591(8) 0.0624(11) Uani 1 1 d . .
C63 C 0.86562(16) 0.79389(15) 0.99614(17) 0.0664(15) Uani 1 1 d . .
H63 H 0.852698 0.806846 0.981560 0.080 Uiso 1 1 calc R U
N5 N 0.8637(3) 0.6448(2) 0.9683(4) 0.170(6) Uani 1 1 d . .
C64 C 0.8548(2) 0.6756(2) 0.9612(2) 0.097(3) Uani 1 1 d . .
H64 H 0.856771 0.682071 0.938824 0.117 Uiso 1 1 calc R U
C66 C 0.8938(3) 0.8465(2) 1.0101(5) 0.204(8) Uani 1 1 d . .
H66A H 0.882184 0.853940 0.990307 0.305 Uiso 1 1 calc R U
H66B H 0.917501 0.850276 1.007454 0.305 Uiso 1 1 calc R U
H66C H 0.885769 0.858726 1.029281 0.305 Uiso 1 1 calc R U
C67 C 0.9125(3) 0.7916(3) 1.0349(2) 0.159(6) Uani 1 1 d . .
H67A H 0.906420 0.792394 1.058217 0.238 Uiso 1 1 calc R U
H67B H 0.934193 0.801727 1.031830 0.238 Uiso 1 1 calc R U
H67C H 0.913194 0.768638 1.027484 0.238 Uiso 1 1 calc R U
C68 C 0.8779(4) 0.6242(4) 0.9392(5) 0.223(10) Uani 1 1 d . .
H68A H 0.860949 0.609262 0.930819 0.335 Uiso 1 1 calc R U
H68B H 0.896868 0.611393 0.946944 0.335 Uiso 1 1 calc R U
H68C H 0.884992 0.639101 0.921529 0.335 Uiso 1 1 calc R U
C69 C 0.8570(6) 0.6332(5) 1.0069(5) 0.292(14) Uani 1 1 d . .
H69A H 0.837003 0.643898 1.015217 0.438 Uiso 1 1 calc R U
H69B H 0.875814 0.639514 1.020622 0.438 Uiso 1 1 calc R U
H69C H 0.854152 0.609188 1.007746 0.438 Uiso 1 1 calc R U
N6 N 0.88757(15) 0.81001(16) 1.01515(16) 0.0812(17) Uani 1 1 d . .
H13 H 0.7761(17) 0.7154(17) 0.9394(17) 0.06(2) Uiso 1 1 d . .
H14 H 0.804(3) 0.7014(18) 0.940(3) 0.18(5) Uiso 1 1 d D .

loop_
_atom_site_aniso_label
_atom_site_aniso_U_11
_atom_site_aniso_U_22
_atom_site_aniso_U_33
_atom_site_aniso_U_23
_atom_site_aniso_U_13
_atom_site_aniso_U_12
Ni1 0.0198(3) 0.0203(3) 0.0146(2) -0.00146(18) -0.00178(18) -0.00194(19)
Ni2 0.0345(3) 0.0250(3) 0.0168(3) 0.00077(19) -0.0047(2) 0.0012(2)
S1 0.0251(4) 0.1631(16) 0.0265(5) -0.0181(7) 0.0094(4) -0.0153(7)
O13 0.0278(12) 0.0322(12) 0.0161(9) 0.0024(9) -0.0011(9) -0.0094(10)
O1 0.0226(10) 0.0491(14) 0.0215(10) -0.0108(10) 0.0035(9) -0.0069(10)
O3 0.0441(14) 0.0413(14) 0.0208(11) 0.0064(10) -0.0087(10) -0.0057(12)
O9 0.072(2) 0.0342(13) 0.0324(13) 0.0016(11) -0.0108(14) 0.0182(14)
O2 0.0250(14) 0.230(6) 0.0252(14) -0.036(2) 0.0065(12) -0.033(2)
C17 0.0239(17) 0.084(3) 0.0250(17) -0.0204(19) 0.0042(14) -0.0104(18)
C19 0.0291(18) 0.086(3) 0.0197(15) -0.0161(18) 0.0035(14) -0.0184(19)
O8 0.058(2) 0.100(3) 0.0316(14) 0.0035(18) 0.0032(15) 0.025(2)
N4 0.0258(15) 0.104(3) 0.0222(14) -0.0149(17) 0.0085(12) -0.0157(18)
C23 0.0224(15) 0.065(3) 0.0213(15) -0.0157(16) 0.0025(13) -0.0069(16)
C27 0.0244(17) 0.102(4) 0.0251(17) -0.009(2) 0.0096(15) 0.004(2)
C28 0.0211(15) 0.058(2) 0.0182(14) -0.0093(14) 0.0053(12) -0.0062(14)
C31 0.0202(16) 0.119(4) 0.0241(17) -0.012(2) 0.0099(14) -0.009(2)
C32 0.0294(18) 0.099(4) 0.0292(19) -0.014(2) 0.0109(16) 0.000(2)
O27 0.0366(17) 0.248(7) 0.0374(18) -0.049(3) 0.0147(15) -0.049(3)
C34 0.0241(17) 0.083(3) 0.0244(17) -0.0130(19) 0.0041(14) -0.0109(18)
C37 0.0298(19) 0.132(5) 0.0258(18) -0.024(2) 0.0104(16) -0.024(3)
C39 0.0287(18) 0.093(4) 0.0217(16) -0.0051(19) 0.0061(14) 0.002(2)
C42 0.0215(15) 0.091(3) 0.0222(16) -0.0100(19) 0.0027(13) -0.0152(19)
C45 0.0275(17) 0.074(3) 0.0206(15) -0.0087(17) -0.0004(13) -0.0147(18)
C44 0.0235(16) 0.072(3) 0.0176(14) -0.0135(16) 0.0029(13) -0.0084(16)
O15 0.0208(10) 0.0349(11) 0.0178(9) 0.0002(9) 0.0007(8) -0.0044(9)
O26 0.0272(14) 0.134(4) 0.0346(15) -0.0158(19) 0.0090(12) 0.0014(18)
O14 0.0312(15) 0.203(6) 0.0236(14) -0.005(2) -0.0001(12) -0.040(2)
N3 0.0245(15) 0.095(3) 0.0261(15) 0.0107(17) 0.0104(12) 0.0172(17)
C54 0.0254(17) 0.085(3) 0.0312(19) 0.004(2) 0.0099(15) 0.0115(19)
C55 0.0225(16) 0.079(3) 0.0252(17) 0.0076(18) 0.0072(14) 0.0132(18)
C56 0.0251(15) 0.049(2) 0.0236(15) 0.0107(14) 0.0073(13) 0.0143(15)
C57 0.0188(14) 0.060(2) 0.0230(15) 0.0104(15) 0.0058(12) 0.0155(15)
C58 0.0279(17) 0.070(3) 0.0269(17) 0.0093(17) 0.0075(14) 0.0207(18)
C59 0.0258(16) 0.078(3) 0.0210(15) 0.0102(17) 0.0078(13) 0.0167(18)
C60 0.0305(17) 0.066(3) 0.0196(15) 0.0100(16) 0.0088(13) 0.0185(17)
C62 0.0250(16) 0.062(2) 0.0252(16) 0.0115(16) 0.0111(13) 0.0207(16)
C61 0.0230(15) 0.051(2) 0.0215(15) 0.0072(14) 0.0010(12) 0.0063(15)
O22 0.0338(12) 0.0410(13) 0.0216(10) 0.0056(10) 0.0029(9) 0.0127(11)
O24 0.0230(11) 0.0439(13) 0.0223(10) 0.0038(10) 0.0013(9) 0.0119(10)
O25 0.0358(15) 0.127(4) 0.0267(14) 0.0287(18) 0.0056(12) 0.0250(19)
O23 0.0528(19) 0.165(5) 0.0254(14) 0.024(2) 0.0130(13) 0.071(3)
O29 0.104(3) 0.0490(18) 0.0338(15) 0.0109(13) -0.0386(18) -0.0323(19)
C63 0.069(3) 0.052(3) 0.079(4) -0.016(3) -0.016(3) -0.008(3)
N5 0.148(8) 0.077(5) 0.284(16) -0.054(7) -0.082(10) 0.043(5)
C64 0.122(7) 0.082(5) 0.088(5) -0.011(4) -0.020(5) 0.018(5)
C66 0.178(12) 0.063(5) 0.37(2) -0.059(9) -0.100(14) -0.030(7)
C67 0.244(13) 0.158(9) 0.075(5) 0.035(5) -0.105(7) -0.128(9)
C68 0.149(12) 0.201(15) 0.32(2) -0.166(16) -0.058(13) 0.072(11)
C69 0.40(3) 0.211(19) 0.26(2) 0.171(19) -0.08(2) -0.059(19)
N6 0.073(3) 0.084(4) 0.087(4) -0.042(3) 0.002(3) -0.030(3)

loop_
_atom_type_symbol
_atom_type_description
_atom_type_scat_dispersion_real
_atom_type_scat_dispersion_imag
_atom_type_scat_source
C C 0.0181 0.0091 'International Tables Vol C Tables 4.2.6.8 and 6.1.1.4'
H H 0.0000 0.0000 'International Tables Vol C Tables 4.2.6.8 and 6.1.1.4'
N N 0.0311 0.0180 'International Tables Vol C Tables 4.2.6.8 and 6.1.1.4'
O O 0.0492 0.0322 'International Tables Vol C Tables 4.2.6.8 and 6.1.1.4'
Ni Ni -3.0029 0.5091 'International Tables Vol C Tables 4.2.6.8 and 6.1.1.4'
S S 0.3331 0.5567 'International Tables Vol C Tables 4.2.6.8 and 6.1.1.4'

loop_
_geom_angle_atom_site_label_1
_geom_angle_atom_site_label_2
_geom_angle_atom_site_label_3
_geom_angle
_geom_angle_site_symmetry_1
_geom_angle_site_symmetry_3
O22 Ni1 O24 89.76(11) 12_675 4_567
O22 Ni1 O13 89.43(10) 12_675 .
O24 Ni1 O13 94.78(10) 4_567 .
O22 Ni1 O15 176.33(10) 12_675 45_666
O24 Ni1 O15 92.64(10) 4_567 45_666
O13 Ni1 O15 93.13(9) . 45_666
O22 Ni1 O3 88.34(11) 12_675 .
O24 Ni1 O3 87.15(10) 4_567 .
O13 Ni1 O3 177.05(12) . .
O15 Ni1 O3 89.01(10) 45_666 .
O22 Ni1 O1 90.39(11) 12_675 .
O24 Ni1 O1 174.88(10) 4_567 .
O13 Ni1 O1 90.34(10) . .
O15 Ni1 O1 86.97(10) 45_666 .
O3 Ni1 O1 87.74(11) . .
O25 Ni2 O13 93.45(13) 4_567 .
O25 Ni2 O8 172.6(2) 4_567 .
O13 Ni2 O8 92.19(15) . .
O25 Ni2 O23 91.9(2) 4_567 12_675
O13 Ni2 O23 93.33(13) . 12_675
O8 Ni2 O23 83.0(2) . 12_675
O25 Ni2 O9 87.43(16) 4_567 .
O13 Ni2 O9 90.31(12) . .
O8 Ni2 O9 97.37(15) . .
O23 Ni2 O9 176.33(16) 12_675 .
O25 Ni2 O29 87.35(16) 4_567 .
O13 Ni2 O29 175.08(12) . .
O8 Ni2 O29 87.44(18) . .
O23 Ni2 O29 91.49(15) 12_675 .
O9 Ni2 O29 84.88(14) . .
C39 S1 C31 90.9(2) . .
Ni2 O13 Ni1 117.82(12) . .
C17 O1 Ni1 127.1(2) . .
C64 O9 Ni2 121.2(5) . .
O1 C17 O2 124.4(3) . .
O1 C17 C23 117.3(3) . .
O2 C17 C23 118.3(3) . .
C34 C19 C23 120.7(3) . .
C37 N4 C34 125.6(3) . .
C28 C23 C19 119.4(3) . .
C28 C23 C17 121.1(3) . .
C19 C23 C17 119.5(3) . .
C39 C27 C32 114.3(4) . .
C44 C28 C23 119.7(3) . .
C32 C31 C37 132.7(4) . .
C32 C31 S1 112.2(3) . .
C37 C31 S1 115.1(3) . .
C31 C32 C27 110.8(4) . .
C42 C34 C19 119.7(3) . .
C42 C34 N4 122.4(3) . .
C19 C34 N4 117.8(3) . .
O27 C37 N4 125.2(4) . .
O27 C37 C31 119.4(4) . .
N4 C37 C31 115.3(4) . .
C27 C39 C54 132.5(4) . .
C27 C39 S1 111.7(3) . .
C54 C39 S1 115.7(3) . .
C34 C42 C44 119.5(3) . .
O15 C45 O14 126.1(3) . .
O15 C45 C44 118.2(3) . .
O14 C45 C44 115.7(3) . .
C28 C44 C42 121.0(3) . .
C28 C44 C45 122.1(3) . .
C42 C44 C45 116.8(3) . .
C45 O15 Ni1 124.0(2) . 41_666
C54 N3 C55 125.8(4) . .
O26 C54 N3 124.0(4) . .
O26 C54 C39 121.7(4) . .
N3 C54 C39 114.3(4) . .
C58 C55 C59 120.1(3) . .
C58 C55 N3 118.0(3) . .
C59 C55 N3 121.8(3) . .
C60 C56 C57 119.6(3) . .
C56 C57 C59 120.5(3) . .
C56 C57 C61 119.7(3) . .
C59 C57 C61 119.8(3) . .
C55 C58 C60 120.0(3) . .
C55 C59 C57 119.3(3) . .
C56 C60 C58 120.5(3) . .
C56 C60 C62 118.9(3) . .
C58 C60 C62 120.6(3) . .
O22 C62 O23 126.6(3) . .
O22 C62 C60 116.6(3) . .
O23 C62 C60 116.8(3) . .
O24 C61 O25 126.5(3) . .
O24 C61 C57 117.7(3) . .
O25 C61 C57 115.8(3) . .
C62 O22 Ni1 133.4(2) . 6_467
C61 O24 Ni1 134.8(2) . 4_467
C61 O25 Ni2 129.3(3) . 4_467
C62 O23 Ni2 134.1(3) . 6_467
C63 O29 Ni2 121.0(4) . .
O29 C63 N6 126.1(7) . .
C64 N5 C68 116.1(15) . .
C64 N5 C69 115.2(13) . .
C68 N5 C69 128.7(13) . .
O9 C64 N5 127.3(10) . .
C63 N6 C67 120.8(6) . .
C63 N6 C66 120.5(8) . .
C67 N6 C66 116.7(7) . .

loop_
_geom_bond_atom_site_label_1
_geom_bond_atom_site_label_2
_geom_bond_distance
_geom_bond_site_symmetry_2
Ni1 O22 2.009(2) 12_675
Ni1 O24 2.032(2) 4_567
Ni1 O13 2.066(2) .
Ni1 O15 2.068(2) 45_666
Ni1 O3 2.072(2) .
Ni1 O1 2.090(2) .
Ni2 O25 2.003(3) 4_567
Ni2 O13 2.008(2) .
Ni2 O8 2.014(3) .
Ni2 O23 2.020(3) 12_675
Ni2 O9 2.086(3) .
Ni2 O29 2.087(3) .
S1 C39 1.724(4) .
S1 C31 1.726(4) .
O1 C17 1.255(5) .
O9 C64 1.236(9) .
O2 C17 1.261(5) .
C17 C23 1.500(5) .
C19 C34 1.391(5) .
C19 C23 1.396(5) .
N4 C37 1.357(5) .
N4 C34 1.422(5) .
C23 C28 1.390(5) .
C27 C39 1.339(6) .
C27 C32 1.420(5) .
C28 C44 1.381(5) .
C31 C32 1.373(6) .
C31 C37 1.489(5) .
O27 C37 1.220(6) .
C34 C42 1.382(5) .
C39 C54 1.486(5) .
C42 C44 1.396(5) .
C45 O15 1.251(4) .
C45 O14 1.259(5) .
C45 C44 1.512(5) .
O26 C54 1.200(6) .
N3 C54 1.360(5) .
N3 C55 1.419(4) .
C55 C58 1.385(5) .
C55 C59 1.391(5) .
C56 C60 1.381(5) .
C56 C57 1.382(5) .
C57 C59 1.402(5) .
C57 C61 1.509(4) .
C58 C60 1.392(5) .
C60 C62 1.497(5) .
C62 O22 1.245(4) .
C62 O23 1.265(5) .
C61 O24 1.233(4) .
C61 O25 1.255(5) .
O29 C63 1.191(7) .
C63 N6 1.321(7) .
N5 C64 1.305(12) .
N5 C68 1.525(17) .
N5 C69 1.63(2) .
C66 N6 1.484(11) .
C67 N6 1.459(12) .

loop_
_platon_squeeze_void_nr
_platon_squeeze_void_average_x
_platon_squeeze_void_average_y
_platon_squeeze_void_average_z
_platon_squeeze_void_volume
_platon_squeeze_void_count_electrons
_platon_squeeze_void_content
1 0.000 -0.007 0.001 28815 7833 ' '
